data_5000032
loop_
_publ_author_name
'Busetta, B.'
'Courseille, C.'
'Hospital, M.'

_publ_section_title
;
 Structure cristallines et moleculaires de trois formes polymorphes
 de l'oestrone
;
_journal_issue 2
_journal_name_full 'Acta Crystallographica Section B'
_journal_page_first 298
_journal_page_last 313
_journal_paper_doi 10.1107/S0567740873002384
_journal_volume 29
_journal_year 1973
_chemical_formula_sum 'C18 H22 O2'
_space_group_IT_number 19
_symmetry_cell_setting orthorhombic
_symmetry_Int_Tables_number 19
_symmetry_space_group_name_Hall 'P 2ac 2ab'
_symmetry_space_group_name_H-M 'P 21 21 21'
_cell_angle_alpha 90
_cell_angle_beta 90
_cell_angle_gamma 90
_cell_formula_units_Z 4
_cell_length_a 10.043(5)
_cell_length_b 18.424(5)
_cell_length_c 7.787(5)
_cod_database_code 5000032

loop_
_symmetry_equiv_pos_site_id
_symmetry_equiv_pos_as_xyz
1 x,y,z
2 1/2+x,1/2-y,-z
3 -x,1/2+y,1/2-z
4 1/2-x,-y,1/2+z

loop_
_atom_site_label
_atom_site_type_symbol
_atom_site_fract_x
_atom_site_fract_y
_atom_site_fract_z
C1 C 0.05547 0.16863 -0.77265
C2 C 0.08398 0.14647 -0.60725
C3 C -0.04028 0.02658 -0.64546
C4 C -0.12081 -0.03383 -0.55838
C5 C -0.04471 -0.06390 -0.40506
C6 C -0.00861 -0.00190 -0.28213
C7 C 0.03541 -0.04071 -0.11805
C8 C -0.06256 -0.10533 -0.10582
C9 C -0.11961 -0.11387 -0.28597
C10 C 0.07777 -0.10833 -0.46195
C11 C 0.12486 0.22412 -0.85462
C12 C 0.22800 0.25805 -0.76914
C13 C 0.25684 0.23771 -0.60186
C14 C 0.18717 0.18281 -0.52012
C15 C 0.22567 0.16300 -0.33754
C16 C 0.12083 0.11678 -0.24856
C17 C 0.07944 0.05438 -0.36635
C18 C 0.00433 0.08623 -0.52124
H1 H -0.01710 0.14860 -0.83270
H2 H 0.10290 0.24060 -0.98260
H3 H 0.33080 0.26270 -0.53610
H4 H 0.24110 0.20680 -0.27420
H5 H 0.15520 0.09390 -0.14070
H6 H 0.16420 0.02760 -0.41950
H7 H -0.08100 0.10920 -0.47070
H8 H 0.03990 0.01090 -0.67810
H9 H -0.21170 -0.01190 -0.51040
H10 H -0.09370 -0.02310 -0.26250
H11 H 0.02650 -0.01100 -0.01200
H12 H -0.13110 -0.09340 -0.01780
H13 H 0.05260 -0.15310 -0.53090
H14 H -0.09660 0.04920 -0.73980
H15 H -0.12900 -0.07550 -0.64500
H16 H 0.31720 0.12940 -0.33300
H17 H 0.04280 0.14460 -0.22550
H18 H 0.12190 -0.13200 -0.36810
H19 H 0.12740 -0.06220 -0.13420
H20 H -0.01830 -0.15050 -0.08540
H21 H 0.14360 -0.07390 -0.52230
H22 H 0.27130 0.32490 -0.94030
O1 O 0.30254 0.31173 -0.84193
O2 O -0.21019 -0.15421 -0.32430

loop_
_atom_type_symbol
_atom_type_radius_bond
C 0.68
H 0.20
O 0.68
